data_7020044
loop_
_publ_author_name
'Williams, Edward R.'
'Morris, Samuel A.'
'Weller, Mark T.'

_publ_section_title
;
 Copper(ii) fluorophosphates.
;
_journal_issue 35
_journal_name_full 'Dalton transactions (Cambridge, England : 2003)'
_journal_page_first 10845
_journal_page_last 10853
_journal_paper_doi 10.1039/c2dt31131c
_journal_volume 41
_journal_year 2012
_chemical_formula_sum 'Cu3 F6 O8 P3 Rb'
_chemical_formula_weight 611.03
_space_group_IT_number 15
_symmetry_cell_setting monoclinic
_symmetry_space_group_name_Hall '-C 2yc'
_symmetry_space_group_name_H-M 'C 1 2/c 1'
_atom_sites_solution_primary direct
_atom_sites_solution_secondary difmap
_audit_creation_method SHELXL-97
_audit_update_record
;
2011-01-07 # Formatted by publCIF
;
_cell_angle_alpha 90.00
_cell_angle_beta 103.683(2)
_cell_angle_gamma 90.00
_cell_formula_units_Z 4
_cell_length_a 19.0898(5)
_cell_length_b 7.5722(3)
_cell_length_c 7.8191(2)
_cell_measurement_reflns_used 11733
_cell_measurement_temperature 120(2)
_cell_measurement_theta_max 27.48
_cell_measurement_theta_min 2.93
_cell_volume 1098.19(6)
_computing_cell_refinement 'DENZO (Otwinowski & Minor, 1997) & COLLECT (Hooft, R.W.W., 1998)'
_computing_data_collection 'COLLECT (Hooft, R.W.W., 1998)'
_computing_data_reduction 'DENZO (Otwinowski & Minor, 1997) & COLLECT (Hooft, R.W.W., 1998)'
_computing_structure_refinement 'SHELXL-97 (Sheldrick, 2008)'
_diffrn_ambient_temperature 120(2)
_diffrn_detector_area_resol_mean '4096x4096pixels / 62x62mm'
_diffrn_measured_fraction_theta_full 0.987
_diffrn_measured_fraction_theta_max 0.987
_diffrn_measurement_device_type 'Bruker-Nonius APEX II CCD camera on \k-goniostat'
_diffrn_measurement_method '\f & \w scans'
_diffrn_radiation_monochromator '10cm confocal mirrors'
_diffrn_radiation_source 'Bruker-Nonius FR591 rotating anode'
_diffrn_radiation_type MoK\a
_diffrn_radiation_wavelength 0.71073
_diffrn_reflns_av_R_equivalents 0.0398
_diffrn_reflns_av_sigmaI/netI 0.0329
_diffrn_reflns_limit_h_max 24
_diffrn_reflns_limit_h_min -23
_diffrn_reflns_limit_k_max 9
_diffrn_reflns_limit_k_min -9
_diffrn_reflns_limit_l_max 10
_diffrn_reflns_limit_l_min -10
_diffrn_reflns_number 5615
_diffrn_reflns_theta_full 27.56
_diffrn_reflns_theta_max 27.56
_diffrn_reflns_theta_min 3.77
_exptl_absorpt_coefficient_mu 10.723
_exptl_absorpt_correction_T_max 0.4136
_exptl_absorpt_correction_T_min 0.4136
_exptl_absorpt_correction_type multi-scan
_exptl_absorpt_process_details 'SADABS 2007/2 (Sheldrick, G.M., 2007)'
_exptl_crystal_colour blue
_exptl_crystal_density_diffrn 3.696
_exptl_crystal_density_method 'not measured'
_exptl_crystal_description plate
_exptl_crystal_F_000 1148
_exptl_crystal_size_max 0.1
_exptl_crystal_size_mid 0.1
_exptl_crystal_size_min 0.1
_refine_diff_density_max 0.585
_refine_diff_density_min -0.628
_refine_diff_density_rms 0.152
_refine_ls_extinction_method none
_refine_ls_goodness_of_fit_ref 0.608
_refine_ls_matrix_type full
_refine_ls_number_parameters 98
_refine_ls_number_reflns 1262
_refine_ls_number_restraints 0
_refine_ls_restrained_S_all 0.608
_refine_ls_R_factor_all 0.0293
_refine_ls_R_factor_gt 0.0255
_refine_ls_shift/su_max 0.014
_refine_ls_shift/su_mean 0.002
_refine_ls_structure_factor_coef Fsqd
_refine_ls_weighting_details 'calc w=1/[\s^2^(Fo^2^)+(0.0585P)^2^+48.8150P] where P=(Fo^2^+2Fc^2^)/3'
_refine_ls_weighting_scheme calc
_refine_ls_wR_factor_gt 0.0671
_refine_ls_wR_factor_ref 0.0720
_reflns_number_gt 1164
_reflns_number_total 1262
_reflns_threshold_expression >2\s(I)
_cod_data_source_file c2dt31131c.txt
_cod_data_source_block 2010erw0027_c2_over_c
_cod_original_sg_symbol_H-M C_1_2/c_1
_cod_database_code 7020044

loop_
_symmetry_equiv_pos_as_xyz
'x, y, z'
'-x, y, -z+1/2'
'x+1/2, y+1/2, z'
'-x+1/2, y+1/2, -z+1/2'
'-x, -y, -z'
'x, -y, z-1/2'
'-x+1/2, -y+1/2, -z'
'x+1/2, -y+1/2, z-1/2'

loop_
_atom_site_label
_atom_site_type_symbol
_atom_site_fract_x
_atom_site_fract_y
_atom_site_fract_z
_atom_site_U_iso_or_equiv
_atom_site_adp_type
_atom_site_occupancy
_atom_site_symmetry_multiplicity
_atom_site_calc_flag
_atom_site_refinement_flags
F1 F 0.11708(12) 0.0355(3) 0.1300(3) 0.0136(5) Uani 1 1 d .
F2 F 0.16688(12) 0.3363(3) -0.4333(3) 0.0111(5) Uani 1 1 d .
O5 O 0.26308(14) 0.4449(4) -0.0701(4) 0.0095(5) Uani 1 1 d .
O1 O -0.05957(14) 0.5197(4) -0.2067(4) 0.0102(5) Uani 1 1 d .
O2 O -0.03204(16) -0.2422(4) -0.4035(4) 0.0119(6) Uani 1 1 d .
O3 O 0.19327(14) 0.7141(4) -0.2454(3) 0.0088(5) Uani 1 1 d .
O4 O 0.13522(15) 0.2637(4) -0.0707(4) 0.0099(5) Uani 1 1 d .
Rb1 Rb 0.0000 0.14000(7) -0.2500 0.01062(14) Uani 1 2 d S
Cu1 Cu 0.16055(2) 0.47017(6) -0.18975(6) 0.00775(14) Uani 1 1 d .
Cu2 Cu 0.2500 0.2500 -0.5000 0.00792(16) Uani 1 2 d S
P1 P 0.17494(5) 0.16847(13) 0.09149(12) 0.0066(2) Uani 1 1 d .
P2 P 0.0000 -0.37483(18) -0.2500 0.0085(3) Uani 1 2 d S

loop_
_atom_site_aniso_label
_atom_site_aniso_U_11
_atom_site_aniso_U_22
_atom_site_aniso_U_33
_atom_site_aniso_U_23
_atom_site_aniso_U_13
_atom_site_aniso_U_12
F1 0.0086(11) 0.0141(12) 0.0181(12) 0.0018(9) 0.0035(9) -0.0039(9)
F2 0.0098(11) 0.0131(11) 0.0105(11) -0.0014(9) 0.0027(9) 0.0017(9)
O5 0.0053(12) 0.0103(13) 0.0122(13) -0.0009(10) 0.0008(10) 0.0011(10)
O1 0.0059(12) 0.0149(14) 0.0101(13) -0.0002(11) 0.0021(10) -0.0008(10)
O2 0.0175(14) 0.0083(13) 0.0095(13) 0.0038(10) 0.0021(11) 0.0005(11)
O3 0.0078(12) 0.0085(12) 0.0081(12) 0.0007(10) -0.0020(10) -0.0024(10)
O4 0.0084(12) 0.0114(13) 0.0084(13) 0.0009(10) -0.0008(10) -0.0010(10)
Rb1 0.0071(2) 0.0123(3) 0.0117(3) 0.000 0.00062(18) 0.000
Cu1 0.0045(2) 0.0092(2) 0.0091(2) 0.00128(16) 0.00074(17) 0.00027(16)
Cu2 0.0063(3) 0.0098(3) 0.0074(3) -0.0001(2) 0.0010(2) 0.0020(2)
P1 0.0048(4) 0.0080(4) 0.0068(4) 0.0005(3) 0.0012(3) -0.0003(3)
P2 0.0078(6) 0.0079(6) 0.0103(6) 0.000 0.0030(5) 0.000

loop_
_atom_type_symbol
_atom_type_description
_atom_type_scat_dispersion_real
_atom_type_scat_dispersion_imag
_atom_type_scat_source
O O 0.0106 0.0060 'International Tables Vol C Tables 4.2.6.8 and 6.1.1.4'
F F 0.0171 0.0103 'International Tables Vol C Tables 4.2.6.8 and 6.1.1.4'
P P 0.1023 0.0942 'International Tables Vol C Tables 4.2.6.8 and 6.1.1.4'
Cu Cu 0.3201 1.2651 'International Tables Vol C Tables 4.2.6.8 and 6.1.1.4'
Rb Rb -0.9393 2.9676 'International Tables Vol C Tables 4.2.6.8 and 6.1.1.4'

loop_
_geom_angle_atom_site_label_1
_geom_angle_atom_site_label_2
_geom_angle_atom_site_label_3
_geom_angle
_geom_angle_site_symmetry_1
_geom_angle_site_symmetry_3
P1 F1 Rb1 166.11(14) . 5
P1 F1 Rb1 91.72(10) . .
Rb1 F1 Rb1 89.53(6) 5 .
Cu2 F2 Cu1 128.36(11) . .
P1 O5 Cu1 136.31(18) 7 .
P1 O5 Cu2 134.60(16) 7 4_554
Cu1 O5 Cu2 82.50(10) . 4_554
P2 O1 Cu1 137.99(18) 1_565 2_554
P2 O1 Rb1 98.68(13) 1_565 .
Cu1 O1 Rb1 97.32(11) 2_554 .
P2 O2 Rb1 136.39(15) . 5_554
P2 O2 Rb1 106.95(13) . .
Rb1 O2 Rb1 92.53(7) 5_554 .
P1 O3 Cu2 133.82(17) 6_565 4_554
P1 O3 Cu1 133.48(16) 6_565 .
Cu2 O3 Cu1 92.44(11) 4_554 .
P1 O4 Cu1 131.33(17) . .
P1 O4 Rb1 119.08(15) . .
Cu1 O4 Rb1 109.59(11) . .
O4 Rb1 O4 140.80(12) . 2_554
O4 Rb1 F1 68.24(7) . 6
O4 Rb1 F1 132.39(7) 2_554 6
O4 Rb1 F1 132.39(7) . 5
O4 Rb1 F1 68.24(7) 2_554 5
F1 Rb1 F1 126.22(10) 6 5
O4 Rb1 O2 90.30(8) . 5_554
O4 Rb1 O2 79.78(8) 2_554 5_554
F1 Rb1 O2 59.87(7) 6 5_554
F1 Rb1 O2 137.23(7) 5 5_554
O4 Rb1 O2 79.78(8) . 6_556
O4 Rb1 O2 90.30(8) 2_554 6_556
F1 Rb1 O2 137.23(7) 6 6_556
F1 Rb1 O2 59.87(7) 5 6_556
O2 Rb1 O2 150.26(11) 5_554 6_556
O4 Rb1 O2 125.10(8) . .
O4 Rb1 O2 92.52(8) 2_554 .
F1 Rb1 O2 63.57(7) 6 .
F1 Rb1 O2 67.09(7) 5 .
O2 Rb1 O2 87.47(7) 5_554 .
O2 Rb1 O2 121.18(8) 6_556 .
O4 Rb1 O2 92.52(8) . 2_554
O4 Rb1 O2 125.10(8) 2_554 2_554
F1 Rb1 O2 67.09(7) 6 2_554
F1 Rb1 O2 63.57(7) 5 2_554
O2 Rb1 O2 121.18(8) 5_554 2_554
O2 Rb1 O2 87.47(7) 6_556 2_554
O2 Rb1 O2 45.42(10) . 2_554
O4 Rb1 O1 55.35(8) . 2_554
O4 Rb1 O1 87.37(8) 2_554 2_554
F1 Rb1 O1 93.29(7) 6 2_554
F1 Rb1 O1 140.43(7) 5 2_554
O2 Rb1 O1 60.83(7) 5_554 2_554
O2 Rb1 O1 91.00(8) 6_556 2_554
O2 Rb1 O1 147.82(7) . 2_554
O2 Rb1 O1 147.48(7) 2_554 2_554
O4 Rb1 O1 87.37(8) . .
O4 Rb1 O1 55.35(8) 2_554 .
F1 Rb1 O1 140.43(7) 6 .
F1 Rb1 O1 93.29(7) 5 .
O2 Rb1 O1 91.00(8) 5_554 .
O2 Rb1 O1 60.83(7) 6_556 .
O2 Rb1 O1 147.48(7) . .
O2 Rb1 O1 147.82(7) 2_554 .
O1 Rb1 O1 47.36(10) 2_554 .
O4 Rb1 F1 45.00(7) . .
O4 Rb1 F1 149.89(7) 2_554 .
F1 Rb1 F1 77.23(5) 6 .
F1 Rb1 F1 90.47(6) 5 .
O2 Rb1 F1 128.35(7) 5_554 .
O2 Rb1 F1 60.02(7) 6_556 .
O2 Rb1 F1 98.60(7) . .
O2 Rb1 F1 54.28(6) 2_554 .
O1 Rb1 F1 97.40(6) 2_554 .
O1 Rb1 F1 107.60(7) . .
O4 Rb1 F1 149.89(7) . 2_554
O4 Rb1 F1 45.00(7) 2_554 2_554
F1 Rb1 F1 90.47(6) 6 2_554
F1 Rb1 F1 77.23(5) 5 2_554
O2 Rb1 F1 60.02(7) 5_554 2_554
O2 Rb1 F1 128.35(7) 6_556 2_554
O2 Rb1 F1 54.28(6) . 2_554
O2 Rb1 F1 98.60(7) 2_554 2_554
O1 Rb1 F1 107.60(7) 2_554 2_554
O1 Rb1 F1 97.40(6) . 2_554
F1 Rb1 F1 152.77(8) . 2_554
O4 Cu1 O1 91.15(12) . 2_554
O4 Cu1 O5 91.50(12) . .
O1 Cu1 O5 173.59(12) 2_554 .
O4 Cu1 O3 164.00(11) . .
O1 Cu1 O3 93.47(11) 2_554 .
O5 Cu1 O3 82.45(11) . .
O4 Cu1 F2 96.66(10) . .
O1 Cu1 F2 88.87(10) 2_554 .
O5 Cu1 F2 96.62(10) . .
O3 Cu1 F2 98.73(10) . .
O4 Cu1 Cu2 121.81(8) . 4_554
O1 Cu1 Cu2 118.58(9) 2_554 4_554
O5 Cu1 Cu2 55.19(8) . 4_554
O3 Cu1 Cu2 43.19(7) . 4_554
F2 Cu1 Cu2 129.60(6) . 4_554
O4 Cu1 Rb1 42.46(8) . .
O1 Cu1 Rb1 53.04(9) 2_554 .
O5 Cu1 Rb1 131.31(8) . .
O3 Cu1 Rb1 146.22(8) . .
F2 Cu1 Rb1 78.53(6) . .
Cu2 Cu1 Rb1 151.871(15) 4_554 .
F2 Cu2 F2 180.0 7_554 .
F2 Cu2 O3 85.31(10) 7_554 4_544
F2 Cu2 O3 94.69(10) . 4_544
F2 Cu2 O3 94.69(10) 7_554 6_565
F2 Cu2 O3 85.31(10) . 6_565
O3 Cu2 O3 180.0 4_544 6_565
F2 Cu2 O5 97.45(10) 7_554 6_565
F2 Cu2 O5 82.55(10) . 6_565
O3 Cu2 O5 106.85(10) 4_544 6_565
O3 Cu2 O5 73.15(10) 6_565 6_565
F2 Cu2 O5 82.55(10) 7_554 4_544
F2 Cu2 O5 97.45(10) . 4_544
O3 Cu2 O5 73.15(10) 4_544 4_544
O3 Cu2 O5 106.85(10) 6_565 4_544
O5 Cu2 O5 180.0 6_565 4_544
F2 Cu2 Cu1 57.31(7) 7_554 4_544
F2 Cu2 Cu1 122.69(7) . 4_544
O3 Cu2 Cu1 44.37(8) 4_544 4_544
O3 Cu2 Cu1 135.63(8) 6_565 4_544
O5 Cu2 Cu1 137.68(6) 6_565 4_544
O5 Cu2 Cu1 42.32(6) 4_544 4_544
F2 Cu2 Cu1 122.69(7) 7_554 6_565
F2 Cu2 Cu1 57.31(7) . 6_565
O3 Cu2 Cu1 135.63(8) 4_544 6_565
O3 Cu2 Cu1 44.37(8) 6_565 6_565
O5 Cu2 Cu1 42.32(6) 6_565 6_565
O5 Cu2 Cu1 137.68(6) 4_544 6_565
Cu1 Cu2 Cu1 180.0 4_544 6_565
O4 P1 O5 115.76(16) . 7
O4 P1 O3 113.37(16) . 6_566
O5 P1 O3 113.26(16) 7 6_566
O4 P1 F1 103.41(15) . .
O5 P1 F1 105.20(15) 7 .
O3 P1 F1 104.20(15) 6_566 .
O4 P1 Rb1 40.51(11) . .
O5 P1 Rb1 118.63(11) 7 .
O3 P1 Rb1 128.11(11) 6_566 .
F1 P1 Rb1 63.49(9) . .
O1 P2 O1 115.3(2) 2_544 1_545
O1 P2 O2 109.56(15) 2_544 2_554
O1 P2 O2 110.38(15) 1_545 2_554
O1 P2 O2 110.38(15) 2_544 .
O1 P2 O2 109.56(15) 1_545 .
O2 P2 O2 100.7(2) 2_554 .
O1 P2 Rb1 57.64(12) 2_544 1_545
O1 P2 Rb1 57.64(12) 1_545 1_545
O2 P2 Rb1 129.66(11) 2_554 1_545
O2 P2 Rb1 129.66(11) . 1_545
O1 P2 Rb1 122.36(12) 2_544 .
O1 P2 Rb1 122.36(12) 1_545 .
O2 P2 Rb1 50.34(11) 2_554 .
O2 P2 Rb1 50.34(11) . .
Rb1 P2 Rb1 180.0 1_545 .

loop_
_geom_bond_atom_site_label_1
_geom_bond_atom_site_label_2
_geom_bond_distance
_geom_bond_site_symmetry_2
F1 P1 1.576(2) .
F1 Rb1 2.938(2) 5
F1 Rb1 3.363(2) .
F2 Cu2 1.900(2) .
F2 Cu1 2.186(2) .
O5 P1 1.503(3) 7
O5 Cu1 1.969(3) .
O5 Cu2 2.401(3) 4_554
O1 P2 1.493(3) 1_565
O1 Cu1 1.942(3) 2_554
O1 Rb1 3.139(3) .
O2 P2 1.573(3) .
O2 Rb1 3.016(3) 5_554
O2 Rb1 3.138(3) .
O3 P1 1.526(3) 6_565
O3 Cu2 1.986(3) 4_554
O3 Cu1 2.030(3) .
O4 P1 1.499(3) .
O4 Cu1 1.939(3) .
O4 Rb1 2.792(3) .
Rb1 O4 2.792(3) 2_554
Rb1 F1 2.938(2) 6
Rb1 F1 2.938(2) 5
Rb1 O2 3.016(3) 5_554
Rb1 O2 3.016(3) 6_556
Rb1 O2 3.138(3) 2_554
Rb1 O1 3.139(3) 2_554
Rb1 F1 3.363(2) 2_554
Cu1 O1 1.942(3) 2_554
Cu1 Cu2 2.8998(5) 4_554
Cu2 F2 1.900(2) 7_554
Cu2 O3 1.986(3) 4_544
Cu2 O3 1.986(3) 6_565
Cu2 O5 2.401(3) 6_565
Cu2 O5 2.401(3) 4_544
Cu2 Cu1 2.8998(5) 4_544
Cu2 Cu1 2.8998(5) 6_565
P1 O5 1.503(3) 7
P1 O3 1.526(3) 6_566
P2 O1 1.493(3) 2_544
P2 O1 1.493(3) 1_545
P2 O2 1.573(3) 2_554
P2 Rb1 3.6738(15) 1_545
